data_7709007
loop_
_publ_author_name
'Wang, Ning'
'Long, Bing-Fan'
'Yin, Xian-Hong'
'Huang, Zhong-jing'
'Mi, Yan'
'Hu, Fei-Long'
'Young, David James'

_publ_section_title
;
 New structurally diverse photoactive cadmium coordination polymers
;
_journal_name_full 'Dalton Transactions'
_journal_paper_doi 10.1039/D1DT03405G
_journal_year 2021
_chemical_formula_sum 'C86 H72 Cd2 N4 O18'
_chemical_formula_weight 1674.27
_space_group_crystal_system triclinic
_space_group_IT_number 2
_space_group_name_Hall '-P 1'
_space_group_name_H-M_alt 'P -1'
_atom_sites_solution_hydrogens mixed
_audit_creation_method SHELXL-2017/1
_audit_update_record
;
2021-11-09 deposited with the CCDC.	2021-11-25 downloaded from the CCDC.
;
_cell_angle_alpha 65.209(4)
_cell_angle_beta 89.771(5)
_cell_angle_gamma 84.840(5)
_cell_formula_units_Z 2
_cell_length_a 11.965(4)
_cell_length_b 18.973(7)
_cell_length_c 19.218(7)
_cell_measurement_reflns_used 2500
_cell_measurement_temperature 296(2)
_cell_measurement_theta_max 28.54
_cell_measurement_theta_min 2.5
_cell_volume 3942(2)
_computing_data_collection 'Bruker SMART'
_computing_molecular_graphics 'Bruker SHELXTL'
_computing_publication_material 'Bruker SHELXTL'
_computing_structure_refinement 'SHELXL-2017/1 (Sheldrick, 2017)'
_computing_structure_solution 'Bruker SHELXTL'
_diffrn_ambient_temperature 296(2)
_diffrn_measured_fraction_theta_full 0.980
_diffrn_measured_fraction_theta_max 0.867
_diffrn_measurement_device_type bruker
_diffrn_radiation_type MoK\a
_diffrn_radiation_wavelength 0.71073
_diffrn_reflns_av_R_equivalents 0.0259
_diffrn_reflns_av_unetI/netI 0.0609
_diffrn_reflns_Laue_measured_fraction_full 0.980
_diffrn_reflns_Laue_measured_fraction_max 0.867
_diffrn_reflns_limit_h_max 10
_diffrn_reflns_limit_h_min -15
_diffrn_reflns_limit_k_max 24
_diffrn_reflns_limit_k_min -24
_diffrn_reflns_limit_l_max 24
_diffrn_reflns_limit_l_min -24
_diffrn_reflns_number 25744
_diffrn_reflns_point_group_measured_fraction_full 0.980
_diffrn_reflns_point_group_measured_fraction_max 0.867
_diffrn_reflns_theta_full 25.242
_diffrn_reflns_theta_max 28.540
_diffrn_reflns_theta_min 1.168
_exptl_absorpt_coefficient_mu 0.612
_exptl_crystal_colour yellow
_exptl_crystal_density_diffrn 1.411
_exptl_crystal_description block
_exptl_crystal_F_000 1712
_exptl_crystal_size_max 0.260
_exptl_crystal_size_mid 0.230
_exptl_crystal_size_min 0.200
_refine_diff_density_max 0.604
_refine_diff_density_min -0.493
_refine_diff_density_rms 0.073
_refine_ls_extinction_method none
_refine_ls_goodness_of_fit_ref 0.997
_refine_ls_hydrogen_treatment mixed
_refine_ls_matrix_type full
_refine_ls_number_parameters 1012
_refine_ls_number_reflns 17371
_refine_ls_number_restraints 1
_refine_ls_restrained_S_all 0.997
_refine_ls_R_factor_all 0.0606
_refine_ls_R_factor_gt 0.0399
_refine_ls_shift/su_max 0.002
_refine_ls_shift/su_mean 0.000
_refine_ls_structure_factor_coef Fsqd
_refine_ls_weighting_details 'w=1/[\s^2^(Fo^2^)+(0.0501P)^2^] where P=(Fo^2^+2Fc^2^)/3'
_refine_ls_weighting_scheme calc
_refine_ls_wR_factor_gt 0.0964
_refine_ls_wR_factor_ref 0.1036
_reflns_Friedel_coverage 0.000
_reflns_number_gt 12273
_reflns_number_total 17371
_reflns_threshold_expression 'I > 2\s(I)'
_cod_data_source_file d1dt03405g4.cif
_cod_data_source_block CP1
_cod_original_cell_volume 3942(3)
_cod_database_code 7709007
_shelx_shelxl_version_number 2017/1
_shelx_space_group_comment
;
The symmetry employed for this shelxl refinement is uniquely defined
by the following loop, which should always be used as a source of
symmetry information in preference to the above space-group names.
They are only intended as comments.
;
_shelx_estimated_absorpt_t_min 0.857
_shelx_estimated_absorpt_t_max 0.887

loop_
_space_group_symop_operation_xyz
'x, y, z'
'-x, -y, -z'

loop_
_atom_site_label
_atom_site_type_symbol
_atom_site_fract_x
_atom_site_fract_y
_atom_site_fract_z
_atom_site_U_iso_or_equiv
_atom_site_adp_type
_atom_site_occupancy
_atom_site_site_symmetry_order
_atom_site_calc_flag
_atom_site_refinement_flags_posn
_atom_site_refinement_flags_adp
_atom_site_refinement_flags_occupancy
_atom_site_disorder_assembly
_atom_site_disorder_group
C1 C -0.6613(3) 0.39037(17) 0.15078(17) 0.0413(7) Uani 1 1 d . . . . .
H1 H -0.707540 0.400007 0.108345 0.050 Uiso 1 1 calc R U . . .
C2 C -0.6627(3) 0.31991(16) 0.21318(17) 0.0424(7) Uani 1 1 d . . . . .
H2 H -0.709567 0.283740 0.212354 0.051 Uiso 1 1 calc R U . . .
C3 C -0.5937(3) 0.30244(16) 0.27792(17) 0.0376(7) Uani 1 1 d . . . . .
C4 C -0.5268(3) 0.36033(17) 0.27442(17) 0.0427(7) Uani 1 1 d . . . . .
H4 H -0.478959 0.351934 0.315751 0.051 Uiso 1 1 calc R U . . .
C5 C -0.5314(3) 0.42990(17) 0.20987(17) 0.0417(7) Uani 1 1 d . . . . .
H5 H -0.486711 0.467748 0.209336 0.050 Uiso 1 1 calc R U . . .
C6 C -0.5971(3) 0.22902(16) 0.34598(18) 0.0440(8) Uani 1 1 d . . . . .
H6 H -0.646105 0.194643 0.343669 0.053 Uiso 1 1 calc R U . . .
C7 C -0.5366(3) 0.20667(16) 0.41100(18) 0.0442(8) Uani 1 1 d . . . . .
H7 H -0.484007 0.239253 0.412619 0.053 Uiso 1 1 calc R U . . .
C8 C -0.5463(3) 0.13428(16) 0.48073(17) 0.0414(7) Uani 1 1 d . . . . .
C9 C -0.6453(3) 0.09911(18) 0.49441(18) 0.0506(9) Uani 1 1 d . . . . .
H9 H -0.704416 0.121817 0.458373 0.061 Uiso 1 1 calc R U . . .
C10 C -0.6611(3) 0.03143(18) 0.55936(18) 0.0503(8) Uani 1 1 d . . . . .
C11 C -0.5715(3) -0.00240(17) 0.61407(18) 0.0449(8) Uani 1 1 d . . . . .
C12 C -0.4728(3) 0.03283(18) 0.60001(19) 0.0517(9) Uani 1 1 d . . . . .
H12 H -0.413578 0.010002 0.635922 0.062 Uiso 1 1 calc R U . . .
C13 C -0.4567(3) 0.10035(17) 0.53543(19) 0.0488(8) Uani 1 1 d . . . . .
C14 C -0.3453(3) 0.1354(2) 0.5256(2) 0.0802(14) Uani 1 1 d . . . . .
H14A H -0.355126 0.183044 0.532006 0.120 Uiso 1 1 calc R U . . .
H14B H -0.319139 0.145966 0.475207 0.120 Uiso 1 1 calc R U . . .
H14C H -0.291238 0.099234 0.563327 0.120 Uiso 1 1 calc R U . . .
C15 C -0.7735(4) -0.0016(3) 0.5691(2) 0.0887(16) Uani 1 1 d . . . . .
H15A H -0.826404 0.034844 0.530619 0.133 Uiso 1 1 calc R U . . .
H15B H -0.800087 -0.010798 0.619036 0.133 Uiso 1 1 calc R U . . .
H15C H -0.765259 -0.049859 0.563664 0.133 Uiso 1 1 calc R U . . .
C16 C -0.5847(3) -0.07395(17) 0.68292(19) 0.0514(9) Uani 1 1 d . . . . .
H16 H -0.645192 -0.100877 0.681404 0.062 Uiso 1 1 calc R U . . .
C17 C -0.5219(3) -0.10498(17) 0.74666(19) 0.0499(8) Uani 1 1 d . . . . .
H17 H -0.464061 -0.077195 0.750892 0.060 Uiso 1 1 calc R U . . .
C18 C -0.5356(3) -0.17940(16) 0.81118(17) 0.0407(7) Uani 1 1 d . . . . .
C19 C -0.6143(3) -0.22910(17) 0.80945(18) 0.0473(8) Uani 1 1 d . . . . .
H19 H -0.661718 -0.214500 0.766457 0.057 Uiso 1 1 calc R U . . .
C20 C -0.6214(3) -0.29947(17) 0.87132(18) 0.0451(8) Uani 1 1 d . . . . .
H20 H -0.673927 -0.331581 0.868521 0.054 Uiso 1 1 calc R U . . .
C21 C -0.4812(3) -0.27705(17) 0.93714(18) 0.0443(8) Uani 1 1 d . . . . .
H21 H -0.435045 -0.292948 0.980935 0.053 Uiso 1 1 calc R U . . .
C22 C -0.4681(3) -0.20582(17) 0.87708(18) 0.0475(8) Uani 1 1 d . . . . .
H22 H -0.413689 -0.175535 0.881044 0.057 Uiso 1 1 calc R U . . .
C23 C 0.5248(2) 0.54439(15) 0.31263(15) 0.0331(6) Uani 1 1 d . . . . .
H23 H 0.472098 0.509458 0.317961 0.040 Uiso 1 1 calc R U . . .
C24 C 0.5215(2) 0.61118(15) 0.24582(16) 0.0346(6) Uani 1 1 d . . . . .
H24 H 0.467556 0.620767 0.207418 0.042 Uiso 1 1 calc R U . . .
C25 C 0.5997(2) 0.66461(15) 0.23591(15) 0.0331(6) Uani 1 1 d . . . . .
C26 C 0.6787(3) 0.64517(17) 0.29587(17) 0.0462(8) Uani 1 1 d . . . . .
H26 H 0.733520 0.678329 0.291721 0.055 Uiso 1 1 calc R U . . .
C27 C 0.6756(3) 0.57689(18) 0.36133(17) 0.0463(8) Uani 1 1 d . . . . .
H27 H 0.728828 0.565416 0.400642 0.056 Uiso 1 1 calc R U . . .
C28 C 0.6022(3) 0.73869(16) 0.16768(17) 0.0413(7) Uani 1 1 d . . . . .
H28 H 0.659747 0.768937 0.166621 0.050 Uiso 1 1 calc R U . . .
C29 C 0.5313(3) 0.76688(16) 0.10760(17) 0.0402(7) Uani 1 1 d . . . . .
H29 H 0.472592 0.737615 0.108310 0.048 Uiso 1 1 calc R U . . .
C30 C 0.5379(3) 0.84110(16) 0.03956(16) 0.0382(7) Uani 1 1 d . . . . .
C31 C 0.4444(3) 0.88064(17) -0.00952(17) 0.0427(7) Uani 1 1 d . . . . .
C32 C 0.4570(3) 0.95073(16) -0.07197(17) 0.0429(8) Uani 1 1 d . . . . .
H32 H 0.394305 0.977702 -0.103362 0.051 Uiso 1 1 calc R U . . .
C33 C 0.5596(3) 0.98246(16) -0.08971(17) 0.0412(7) Uani 1 1 d . . . . .
C34 C 0.6548(3) 0.94257(17) -0.04145(17) 0.0457(8) Uani 1 1 d . . . . .
C35 C 0.6411(3) 0.87270(17) 0.02229(17) 0.0454(8) Uani 1 1 d . . . . .
H35 H 0.703300 0.846165 0.054512 0.054 Uiso 1 1 calc R U . . .
C36 C 0.7698(3) 0.9711(2) -0.0549(2) 0.0735(13) Uani 1 1 d . . . . .
H36A H 0.772184 1.013610 -0.040388 0.110 Uiso 1 1 calc R U . . .
H36B H 0.785804 0.988475 -0.108196 0.110 Uiso 1 1 calc R U . . .
H36C H 0.824862 0.929370 -0.024606 0.110 Uiso 1 1 calc R U . . .
C37 C 0.3302(3) 0.8498(2) 0.0047(2) 0.0725(13) Uani 1 1 d . . . . .
H37A H 0.277625 0.884372 -0.035121 0.109 Uiso 1 1 calc R U . . .
H37B H 0.305141 0.846400 0.053438 0.109 Uiso 1 1 calc R U . . .
H37C H 0.335474 0.798886 0.004912 0.109 Uiso 1 1 calc R U . . .
C38 C 0.5711(3) 1.05571(16) -0.15676(17) 0.0458(8) Uani 1 1 d . . . . .
H38 H 0.634603 1.080424 -0.156242 0.055 Uiso 1 1 calc R U . . .
C39 C 0.5033(3) 1.09108(16) -0.21759(17) 0.0459(8) Uani 1 1 d . . . . .
H39 H 0.439683 1.067205 -0.219717 0.055 Uiso 1 1 calc R U . . .
C40 C 0.5202(3) 1.16529(15) -0.28245(17) 0.0386(7) Uani 1 1 d . . . . .
C41 C 0.4533(3) 1.19265(18) -0.34941(18) 0.0507(9) Uani 1 1 d . . . . .
H41 H 0.395370 1.164654 -0.353061 0.061 Uiso 1 1 calc R U . . .
C42 C 0.4732(3) 1.26154(17) -0.41035(18) 0.0492(9) Uani 1 1 d . . . . .
H42 H 0.427316 1.278726 -0.454397 0.059 Uiso 1 1 calc R U . . .
C43 C 0.6176(3) 1.27954(16) -0.34511(17) 0.0413(7) Uani 1 1 d . . . . .
H43 H 0.673969 1.309282 -0.342827 0.050 Uiso 1 1 calc R U . . .
C44 C 0.6034(3) 1.21163(17) -0.28170(17) 0.0441(8) Uani 1 1 d . . . . .
H44 H 0.649662 1.196670 -0.238124 0.053 Uiso 1 1 calc R U . . .
C45 C -0.3497(2) 0.52956(15) 0.07637(16) 0.0328(6) Uani 1 1 d . . . . .
C46 C -0.2339(2) 0.50547(16) 0.11295(16) 0.0334(6) Uani 1 1 d . . . . .
C47 C -0.2134(3) 0.50789(19) 0.18381(18) 0.0458(8) Uani 1 1 d . . . . .
H47 H -0.269944 0.527887 0.205720 0.055 Uiso 1 1 calc R U . . .
C48 C -0.1091(3) 0.4806(2) 0.2211(2) 0.0537(9) Uani 1 1 d . . . . .
H48 H -0.096554 0.480617 0.268840 0.064 Uiso 1 1 calc R U . . .
C49 C -0.0240(3) 0.45335(19) 0.1877(2) 0.0472(8) Uani 1 1 d . . . . .
C50 C -0.0427(3) 0.4541(2) 0.1161(2) 0.0533(9) Uani 1 1 d . . . . .
H50 H 0.015692 0.438219 0.092234 0.064 Uiso 1 1 calc R U . . .
C51 C -0.1469(3) 0.47813(19) 0.08059(18) 0.0463(8) Uani 1 1 d . . . . .
H51 H -0.159322 0.476043 0.033785 0.056 Uiso 1 1 calc R U . . .
C52 C 0.1288(2) 0.43876(19) 0.27678(19) 0.0442(8) Uani 1 1 d . . . . .
C53 C 0.1899(3) 0.37761(19) 0.3351(2) 0.0484(8) Uani 1 1 d . . . . .
H53 H 0.188200 0.326761 0.340183 0.058 Uiso 1 1 calc R U . . .
C54 C 0.2534(3) 0.39308(17) 0.38557(18) 0.0441(8) Uani 1 1 d . . . . .
H54 H 0.297158 0.352403 0.423842 0.053 Uiso 1 1 calc R U . . .
C55 C 0.2535(2) 0.46830(15) 0.38054(16) 0.0327(6) Uani 1 1 d . . . . .
C56 C 0.1874(3) 0.52763(17) 0.32330(18) 0.0479(8) Uani 1 1 d . . . . .
H56 H 0.184692 0.578090 0.319966 0.058 Uiso 1 1 calc R U . . .
C57 C 0.1251(3) 0.51328(19) 0.27077(19) 0.0518(9) Uani 1 1 d . . . . .
H57 H 0.081508 0.553680 0.232117 0.062 Uiso 1 1 calc R U . . .
C58 C 0.3275(2) 0.48465(16) 0.43378(16) 0.0345(7) Uani 1 1 d . . . . .
C59 C 0.7498(3) 0.33151(17) 0.43274(18) 0.0419(7) Uani 1 1 d . . . . .
C60 C 0.8370(3) 0.28787(18) 0.4059(2) 0.0466(8) Uani 1 1 d . . . . .
C61 C 0.8181(3) 0.2711(2) 0.3440(2) 0.0710(12) Uani 1 1 d . . . . .
H61 H 0.747197 0.283821 0.319952 0.085 Uiso 1 1 calc R U . . .
C62 C 0.9036(4) 0.2354(3) 0.3167(3) 0.0934(16) Uani 1 1 d . . . . .
H62 H 0.890145 0.224902 0.274529 0.112 Uiso 1 1 calc R U . . .
C63 C 1.0076(4) 0.2160(3) 0.3529(3) 0.0786(14) Uani 1 1 d . . . . .
C64 C 1.0275(4) 0.2276(2) 0.4164(3) 0.0777(13) Uani 1 1 d . . . . .
H64 H 1.097435 0.211629 0.441890 0.093 Uiso 1 1 calc R U . . .
C65 C 0.9425(3) 0.2634(2) 0.4429(2) 0.0629(10) Uani 1 1 d . . . . .
H65 H 0.956287 0.271365 0.486513 0.075 Uiso 1 1 calc R U . . .
C66 C 1.1005(3) 0.1168(3) 0.3196(3) 0.0742(13) Uani 1 1 d . . . . .
C67 C 1.0490(3) 0.0569(3) 0.3724(3) 0.0747(12) Uani 1 1 d . . . . .
H67 H 1.008231 0.064000 0.410602 0.090 Uiso 1 1 calc R U . . .
C68 C 1.0578(3) -0.0147(2) 0.3687(2) 0.0691(11) Uani 1 1 d . . . . .
H68 H 1.022747 -0.055771 0.404659 0.083 Uiso 1 1 calc R U . . .
C69 C 1.1185(3) -0.0258(2) 0.3116(2) 0.0561(9) Uani 1 1 d . . . . .
C70 C 1.1720(4) 0.0351(2) 0.2606(3) 0.0708(11) Uani 1 1 d . . . . .
H70 H 1.214820 0.027928 0.223145 0.085 Uiso 1 1 calc R U . . .
C71 C 1.1635(4) 0.1071(3) 0.2636(3) 0.0861(14) Uani 1 1 d . . . . .
H71 H 1.199652 0.148027 0.228502 0.103 Uiso 1 1 calc R U . . .
C72 C 1.1254(3) -0.1004(2) 0.3040(3) 0.0632(10) Uani 1 1 d . . . . .
C73 C -0.7674(3) 0.64140(16) 0.07985(18) 0.0399(7) Uani 1 1 d . . . . .
C74 C -0.8617(2) 0.68280(17) 0.10540(18) 0.0390(7) Uani 1 1 d . . . . .
C75 C -0.8371(3) 0.71966(18) 0.15189(19) 0.0455(8) Uani 1 1 d . . . . .
H75 H -0.762562 0.719051 0.165916 0.055 Uiso 1 1 calc R U . . .
C76 C -0.9203(3) 0.7572(2) 0.1778(2) 0.0529(9) Uani 1 1 d . . . . .
H76 H -0.902522 0.782071 0.208361 0.063 Uiso 1 1 calc R U . . .
C77 C -1.0306(3) 0.7567(2) 0.1572(2) 0.0535(9) Uani 1 1 d . . . . .
C78 C -1.0586(3) 0.7193(2) 0.1130(2) 0.0598(10) Uani 1 1 d . . . . .
H78 H -1.133510 0.718785 0.100597 0.072 Uiso 1 1 calc R U . . .
C79 C -0.9737(3) 0.68231(19) 0.0868(2) 0.0532(9) Uani 1 1 d . . . . .
H79 H -0.992149 0.657053 0.056755 0.064 Uiso 1 1 calc R U . . .
C80 C -1.1137(3) 0.8652(2) 0.1795(2) 0.0529(9) Uani 1 1 d . . . . .
C81 C -1.0598(3) 0.9211(2) 0.1229(2) 0.0569(9) Uani 1 1 d . . . . .
H81 H -1.021736 0.909364 0.086181 0.068 Uiso 1 1 calc R U . . .
C82 C -1.0621(3) 0.9950(2) 0.1204(2) 0.0594(10) Uani 1 1 d . . . . .
H82 H -1.025204 1.032839 0.082034 0.071 Uiso 1 1 calc R U . . .
C83 C -1.1192(3) 1.0135(2) 0.1748(2) 0.0549(9) Uani 1 1 d . . . . .
C84 C -1.1735(3) 0.9571(2) 0.2309(2) 0.0656(11) Uani 1 1 d . . . . .
H84 H -1.211564 0.968592 0.267732 0.079 Uiso 1 1 calc R U . . .
C85 C -1.1721(3) 0.8825(2) 0.2329(3) 0.0684(11) Uani 1 1 d . . . . .
H85 H -1.210482 0.844724 0.270225 0.082 Uiso 1 1 calc R U . . .
C86 C -1.1208(3) 1.0924(2) 0.1759(3) 0.0637(11) Uani 1 1 d . . . . .
Cd1 Cd -0.58641(2) 0.56415(2) 0.04252(2) 0.03014(6) Uani 1 1 d . . . . .
Cd2 Cd 0.59614(2) 0.41544(2) 0.48453(2) 0.03049(6) Uani 1 1 d . . . . .
N1 N 0.5547(2) 1.30482(13) -0.40956(14) 0.0382(6) Uani 1 1 d . . . . .
N2 N 0.5997(2) 0.52663(13) 0.37069(13) 0.0370(6) Uani 1 1 d . . . . .
N3 N -0.5976(2) 0.44581(13) 0.14742(13) 0.0362(6) Uani 1 1 d . . . . .
N4 N -0.5566(2) -0.32420(13) 0.93556(14) 0.0384(6) Uani 1 1 d . . . . .
O1 O -0.0811(4) 0.28839(18) 0.09876(19) 0.0945(11) Uani 1 1 d D . . . .
H1A H -0.127(5) 0.315(3) 0.063(3) 0.142 Uiso 1 1 d . U . . .
H1B H -0.088(5) 0.304(3) 0.134(2) 0.142 Uiso 1 1 d D U . . .
O2 O -0.0722(6) 0.6036(5) 0.4207(6) 0.172(4) Uani 0.5 1 d . . P . .
H2A H -0.041774 0.595255 0.463660 0.206 Uiso 0.5 1 d R U P . .
H2B H -0.036254 0.635655 0.384870 0.206 Uiso 0.5 1 d R U P . .
O3 O -0.0355(5) 0.4522(4) 0.4326(4) 0.106(2) Uani 0.5 1 d . . P . .
H3A H -0.052350 0.498320 0.428550 0.127 Uiso 0.5 1 d R U P . .
H3B H -0.093830 0.427790 0.444490 0.127 Uiso 0.5 1 d R U P . .
O4 O 0.1005(3) 0.69953(18) 0.37517(18) 0.0938(10) Uani 1 1 d . . . . .
H4A H 0.086935 0.674680 0.348720 0.141 Uiso 1 1 d R U . . .
H4B H 0.108765 0.664720 0.421000 0.141 Uiso 1 1 d R U . . .
O5 O -1.1608(3) 1.10859(17) 0.2253(2) 0.0899(10) Uani 1 1 d . . . . .
O6 O -1.0719(3) 1.14117(17) 0.11556(19) 0.0941(10) Uani 1 1 d . . . . .
H6A H -1.065292 1.181616 0.120271 0.141 Uiso 1 1 calc R U . . .
O7 O -1.1191(2) 0.79022(15) 0.18479(18) 0.0737(8) Uani 1 1 d . . . . .
O8 O -0.78979(18) 0.61542(13) 0.03090(14) 0.0503(6) Uani 1 1 d . . . . .
O9 O -0.67061(18) 0.63409(12) 0.10750(12) 0.0463(5) Uani 1 1 d . . . . .
O10 O -0.41599(16) 0.57204(11) 0.09624(12) 0.0412(5) Uani 1 1 d . . . . .
O11 O -0.37747(18) 0.50452(12) 0.02828(12) 0.0457(5) Uani 1 1 d . . . . .
O12 O 0.07920(19) 0.41923(15) 0.22269(15) 0.0688(8) Uani 1 1 d . . . . .
O13 O 0.40561(17) 0.43282(12) 0.47058(12) 0.0456(5) Uani 1 1 d . . . . .
O14 O 0.69171(19) 0.45085(12) 0.56294(12) 0.0494(6) Uani 1 1 d . . . . .
O15 O 0.78054(19) 0.36079(14) 0.47644(14) 0.0572(6) Uani 1 1 d . . . . .
O16 O 0.64944(18) 0.33828(12) 0.41220(12) 0.0482(5) Uani 1 1 d . . . . .
O17 O 1.0982(3) 0.1894(2) 0.3207(2) 0.1168(14) Uani 1 1 d . . . . .
O18 O 1.0799(3) -0.15506(18) 0.36086(18) 0.0900(9) Uani 1 1 d . . . . .
H18 H 1.075647 -0.192828 0.351004 0.135 Uiso 1 1 calc R U . . .
O19 O 1.1670(3) -0.11034(16) 0.25124(17) 0.0786(8) Uani 1 1 d . . . . .

loop_
_atom_site_aniso_label
_atom_site_aniso_U_11
_atom_site_aniso_U_22
_atom_site_aniso_U_33
_atom_site_aniso_U_23
_atom_site_aniso_U_13
_atom_site_aniso_U_12
C1 0.0505(19) 0.0395(16) 0.0288(17) -0.0081(13) -0.0066(14) -0.0114(13)
C2 0.057(2) 0.0333(15) 0.0329(18) -0.0088(13) -0.0004(15) -0.0132(13)
C3 0.0456(18) 0.0320(15) 0.0298(17) -0.0078(13) 0.0032(13) -0.0044(12)
C4 0.056(2) 0.0409(17) 0.0232(16) -0.0045(13) -0.0073(14) -0.0110(14)
C5 0.055(2) 0.0369(16) 0.0308(18) -0.0100(13) -0.0012(14) -0.0151(13)
C6 0.056(2) 0.0333(15) 0.0347(19) -0.0053(13) 0.0032(15) -0.0082(13)
C7 0.057(2) 0.0294(15) 0.0332(19) 0.0000(13) 0.0043(15) -0.0066(13)
C8 0.0509(19) 0.0333(15) 0.0273(17) -0.0009(13) 0.0025(14) -0.0006(13)
C9 0.054(2) 0.0446(18) 0.036(2) -0.0001(15) -0.0045(16) -0.0068(15)
C10 0.058(2) 0.0452(18) 0.035(2) -0.0027(15) 0.0043(16) -0.0132(15)
C11 0.060(2) 0.0303(15) 0.0326(18) -0.0013(13) 0.0031(15) -0.0035(13)
C12 0.048(2) 0.0418(18) 0.042(2) 0.0040(15) -0.0056(16) 0.0002(14)
C13 0.050(2) 0.0359(16) 0.043(2) 0.0006(14) 0.0022(16) -0.0055(13)
C14 0.048(2) 0.074(3) 0.072(3) 0.017(2) -0.009(2) -0.0127(18)
C15 0.080(3) 0.095(3) 0.055(3) 0.011(2) -0.013(2) -0.046(2)
C16 0.062(2) 0.0350(16) 0.041(2) 0.0006(14) 0.0033(17) -0.0096(14)
C17 0.066(2) 0.0336(16) 0.040(2) -0.0042(14) 0.0022(17) -0.0095(14)
C18 0.055(2) 0.0287(14) 0.0296(18) -0.0039(12) 0.0045(14) -0.0023(12)
C19 0.055(2) 0.0368(16) 0.0355(19) -0.0012(14) -0.0103(15) -0.0037(14)
C20 0.0483(19) 0.0352(16) 0.0396(19) -0.0031(14) -0.0047(15) -0.0079(13)
C21 0.059(2) 0.0378(16) 0.0295(18) -0.0064(13) -0.0021(15) -0.0107(14)
C22 0.066(2) 0.0344(16) 0.039(2) -0.0098(14) -0.0013(16) -0.0141(14)
C23 0.0418(17) 0.0300(14) 0.0248(16) -0.0078(12) 0.0006(12) -0.0100(11)
C24 0.0438(17) 0.0316(14) 0.0219(16) -0.0048(12) -0.0025(12) -0.0043(11)
C25 0.0447(17) 0.0260(13) 0.0198(15) -0.0010(11) 0.0002(12) -0.0045(11)
C26 0.050(2) 0.0433(17) 0.0340(19) -0.0016(14) -0.0036(15) -0.0220(14)
C27 0.0471(19) 0.0490(18) 0.0283(18) 0.0003(14) -0.0063(14) -0.0168(14)
C28 0.0505(19) 0.0319(15) 0.0327(18) -0.0036(13) 0.0035(14) -0.0108(12)
C29 0.0465(18) 0.0318(15) 0.0332(18) -0.0045(13) 0.0034(14) -0.0053(12)
C30 0.0506(19) 0.0279(14) 0.0267(17) -0.0017(12) 0.0017(13) -0.0059(12)
C31 0.0459(19) 0.0354(15) 0.0329(18) -0.0001(13) 0.0014(14) -0.0068(12)
C32 0.0475(19) 0.0340(15) 0.0299(17) 0.0030(13) -0.0046(14) -0.0015(13)
C33 0.055(2) 0.0290(14) 0.0281(17) -0.0004(12) 0.0014(14) -0.0069(12)
C34 0.057(2) 0.0350(16) 0.0310(18) 0.0015(13) -0.0032(15) -0.0120(13)
C35 0.052(2) 0.0396(17) 0.0297(18) 0.0006(13) -0.0050(14) -0.0082(13)
C36 0.064(3) 0.075(3) 0.050(2) 0.0092(19) -0.0065(19) -0.032(2)
C37 0.050(2) 0.058(2) 0.069(3) 0.0142(19) -0.0019(19) -0.0121(17)
C38 0.061(2) 0.0313(15) 0.0312(18) 0.0021(13) -0.0007(15) -0.0137(14)
C39 0.055(2) 0.0332(15) 0.0331(19) 0.0036(13) 0.0037(15) -0.0123(13)
C40 0.0447(18) 0.0276(14) 0.0324(18) -0.0020(12) 0.0041(14) -0.0033(12)
C41 0.053(2) 0.0418(17) 0.041(2) 0.0012(15) -0.0078(16) -0.0167(14)
C42 0.051(2) 0.0400(17) 0.0349(19) 0.0070(14) -0.0138(15) -0.0124(14)
C43 0.0458(18) 0.0331(15) 0.0320(18) -0.0002(13) -0.0034(14) -0.0072(12)
C44 0.0516(19) 0.0349(16) 0.0311(18) 0.0008(13) -0.0088(14) -0.0049(13)
C45 0.0354(16) 0.0293(14) 0.0271(16) -0.0043(12) -0.0059(12) -0.0078(11)
C46 0.0361(16) 0.0368(15) 0.0292(16) -0.0145(13) -0.0032(12) -0.0083(11)
C47 0.0411(18) 0.064(2) 0.043(2) -0.0338(17) -0.0067(15) 0.0033(15)
C48 0.051(2) 0.078(2) 0.045(2) -0.0390(19) -0.0125(17) 0.0002(17)
C49 0.0364(18) 0.059(2) 0.055(2) -0.0340(17) -0.0131(15) 0.0027(14)
C50 0.0341(18) 0.079(2) 0.067(3) -0.050(2) -0.0024(16) -0.0013(15)
C51 0.0456(19) 0.065(2) 0.0382(19) -0.0315(17) -0.0049(15) -0.0067(15)
C52 0.0289(16) 0.064(2) 0.048(2) -0.0325(17) -0.0086(14) -0.0027(13)
C53 0.0382(18) 0.0483(18) 0.066(2) -0.0318(17) -0.0084(16) -0.0021(13)
C54 0.0429(18) 0.0388(16) 0.043(2) -0.0107(14) -0.0106(15) 0.0007(13)
C55 0.0289(15) 0.0340(14) 0.0315(16) -0.0097(12) -0.0044(12) -0.0045(11)
C56 0.055(2) 0.0316(15) 0.051(2) -0.0110(14) -0.0230(16) -0.0034(13)
C57 0.056(2) 0.0456(18) 0.045(2) -0.0110(15) -0.0256(17) 0.0007(15)
C58 0.0352(16) 0.0383(16) 0.0225(16) -0.0036(12) -0.0029(12) -0.0140(12)
C59 0.046(2) 0.0356(16) 0.0402(19) -0.0107(14) 0.0012(15) -0.0110(13)
C60 0.046(2) 0.0405(17) 0.056(2) -0.0213(16) 0.0097(16) -0.0116(13)
C61 0.057(2) 0.095(3) 0.087(3) -0.061(3) 0.012(2) -0.018(2)
C62 0.086(4) 0.129(4) 0.120(4) -0.101(4) 0.038(3) -0.037(3)
C63 0.054(3) 0.078(3) 0.135(4) -0.070(3) 0.042(3) -0.028(2)
C64 0.061(3) 0.077(3) 0.100(4) -0.044(3) 0.007(3) 0.001(2)
C65 0.062(3) 0.065(2) 0.063(3) -0.029(2) 0.007(2) -0.0007(18)
C66 0.050(2) 0.085(3) 0.118(4) -0.071(3) 0.023(2) -0.017(2)
C67 0.059(3) 0.097(3) 0.093(3) -0.065(3) 0.015(2) -0.007(2)
C68 0.062(3) 0.075(3) 0.075(3) -0.037(2) 0.003(2) -0.004(2)
C69 0.047(2) 0.065(2) 0.063(3) -0.037(2) -0.0108(18) 0.0116(17)
C70 0.072(3) 0.076(3) 0.080(3) -0.049(2) 0.017(2) -0.009(2)
C71 0.076(3) 0.088(3) 0.114(4) -0.060(3) 0.033(3) -0.020(2)
C72 0.060(2) 0.067(3) 0.061(3) -0.028(2) -0.014(2) 0.0085(19)
C73 0.049(2) 0.0306(15) 0.0373(19) -0.0114(13) 0.0066(15) -0.0044(12)
C74 0.0366(17) 0.0379(16) 0.0421(19) -0.0163(14) 0.0018(14) -0.0041(12)
C75 0.0383(18) 0.0452(17) 0.055(2) -0.0214(16) 0.0038(15) -0.0105(13)
C76 0.046(2) 0.062(2) 0.065(2) -0.0401(19) 0.0105(17) -0.0102(16)
C77 0.042(2) 0.056(2) 0.071(3) -0.0357(19) 0.0166(18) -0.0096(15)
C78 0.0346(19) 0.071(2) 0.082(3) -0.041(2) -0.0026(18) -0.0012(16)
C79 0.049(2) 0.055(2) 0.067(2) -0.0364(19) -0.0038(18) -0.0033(15)
C80 0.0364(18) 0.060(2) 0.074(3) -0.040(2) 0.0032(17) -0.0030(15)
C81 0.052(2) 0.070(2) 0.054(2) -0.033(2) 0.0014(18) 0.0031(17)
C82 0.054(2) 0.055(2) 0.059(3) -0.0146(18) -0.0012(19) -0.0003(16)
C83 0.042(2) 0.057(2) 0.066(3) -0.0278(19) -0.0090(18) 0.0057(15)
C84 0.064(3) 0.069(3) 0.074(3) -0.041(2) 0.014(2) 0.0021(19)
C85 0.057(2) 0.064(2) 0.095(3) -0.042(2) 0.027(2) -0.0118(18)
C86 0.055(2) 0.052(2) 0.079(3) -0.024(2) -0.016(2) 0.0064(17)
Cd1 0.03455(12) 0.02460(10) 0.02465(12) -0.00408(8) -0.00407(8) -0.00168(7)
Cd2 0.03484(12) 0.02476(10) 0.02314(12) -0.00116(8) -0.00421(8) -0.00467(7)
N1 0.0438(15) 0.0297(12) 0.0294(14) -0.0005(10) -0.0011(11) -0.0058(10)
N2 0.0456(15) 0.0330(12) 0.0246(14) -0.0041(10) -0.0008(11) -0.0065(10)
N3 0.0466(15) 0.0321(12) 0.0228(13) -0.0043(10) -0.0036(11) -0.0047(10)
N4 0.0461(15) 0.0306(12) 0.0296(14) -0.0043(10) -0.0015(11) -0.0020(10)
O1 0.139(3) 0.0609(19) 0.078(3) -0.0256(17) -0.032(2) 0.0019(18)
O2 0.081(5) 0.171(8) 0.238(10) -0.050(7) -0.034(6) -0.069(5)
O3 0.079(4) 0.099(5) 0.140(6) -0.043(4) 0.050(4) -0.052(4)
O4 0.113(3) 0.082(2) 0.091(2) -0.0426(18) -0.012(2) -0.0042(18)
O5 0.094(2) 0.074(2) 0.120(3) -0.061(2) 0.010(2) 0.0017(16)
O6 0.117(3) 0.0571(18) 0.100(3) -0.0254(18) -0.007(2) -0.0076(18)
O7 0.0448(15) 0.0752(18) 0.128(3) -0.0678(18) 0.0317(15) -0.0162(12)
O8 0.0485(14) 0.0541(14) 0.0573(16) -0.0332(12) -0.0030(11) 0.0005(10)
O9 0.0369(12) 0.0549(13) 0.0475(14) -0.0234(11) -0.0042(10) 0.0033(9)
O10 0.0383(12) 0.0433(11) 0.0406(13) -0.0168(10) -0.0038(10) -0.0013(9)
O11 0.0494(13) 0.0506(13) 0.0401(13) -0.0218(11) -0.0119(10) -0.0048(10)
O12 0.0449(14) 0.096(2) 0.090(2) -0.0681(18) -0.0321(14) 0.0174(13)
O13 0.0363(12) 0.0491(12) 0.0369(13) -0.0036(10) -0.0124(10) -0.0061(9)
O14 0.0610(15) 0.0453(13) 0.0427(14) -0.0184(10) -0.0129(11) -0.0080(10)
O15 0.0466(14) 0.0718(16) 0.0671(17) -0.0439(14) -0.0047(12) -0.0007(11)
O16 0.0425(13) 0.0545(13) 0.0486(14) -0.0228(11) -0.0002(11) -0.0048(10)
O17 0.084(2) 0.115(3) 0.217(4) -0.127(3) 0.082(3) -0.0476(19)
O18 0.121(3) 0.073(2) 0.083(2) -0.0405(18) 0.012(2) -0.0071(19)
O19 0.092(2) 0.0743(19) 0.080(2) -0.0458(17) 0.0054(18) 0.0057(16)

loop_
_atom_type_symbol
_atom_type_description
_atom_type_scat_dispersion_real
_atom_type_scat_dispersion_imag
_atom_type_scat_source
C C 0.0033 0.0016 'International Tables Vol C Tables 4.2.6.8 and 6.1.1.4'
H H 0.0000 0.0000 'International Tables Vol C Tables 4.2.6.8 and 6.1.1.4'
Cd Cd -0.8075 1.2024 'International Tables Vol C Tables 4.2.6.8 and 6.1.1.4'
N N 0.0061 0.0033 'International Tables Vol C Tables 4.2.6.8 and 6.1.1.4'
O O 0.0106 0.0060 'International Tables Vol C Tables 4.2.6.8 and 6.1.1.4'

loop_
_geom_angle_atom_site_label_1
_geom_angle_atom_site_label_2
_geom_angle_atom_site_label_3
_geom_angle
_geom_angle_site_symmetry_1
_geom_angle_site_symmetry_3
_geom_angle_publ_flag
N3 C1 C2 123.9(3) . . ?
N3 C1 H1 118.1 . . ?
C2 C1 H1 118.1 . . ?
C1 C2 C3 120.1(3) . . ?
C1 C2 H2 119.9 . . ?
C3 C2 H2 119.9 . . ?
C4 C3 C2 116.1(2) . . ?
C4 C3 C6 122.9(3) . . ?
C2 C3 C6 120.9(3) . . ?
C5 C4 C3 120.2(3) . . ?
C5 C4 H4 119.9 . . ?
C3 C4 H4 119.9 . . ?
N3 C5 C4 123.2(3) . . ?
N3 C5 H5 118.4 . . ?
C4 C5 H5 118.4 . . ?
C7 C6 C3 126.2(3) . . ?
C7 C6 H6 116.9 . . ?
C3 C6 H6 116.9 . . ?
C6 C7 C8 125.2(3) . . ?
C6 C7 H7 117.4 . . ?
C8 C7 H7 117.4 . . ?
C9 C8 C13 118.5(3) . . ?
C9 C8 C7 120.2(3) . . ?
C13 C8 C7 121.3(3) . . ?
C8 C9 C10 123.5(3) . . ?
C8 C9 H9 118.3 . . ?
C10 C9 H9 118.3 . . ?
C9 C10 C11 118.0(3) . . ?
C9 C10 C15 119.1(3) . . ?
C11 C10 C15 122.9(3) . . ?
C12 C11 C10 118.3(3) . . ?
C12 C11 C16 122.1(3) . . ?
C10 C11 C16 119.6(3) . . ?
C11 C12 C13 123.9(3) . . ?
C11 C12 H12 118.0 . . ?
C13 C12 H12 118.0 . . ?
C12 C13 C8 117.9(3) . . ?
C12 C13 C14 120.0(3) . . ?
C8 C13 C14 122.1(3) . . ?
C13 C14 H14A 109.5 . . ?
C13 C14 H14B 109.5 . . ?
H14A C14 H14B 109.5 . . ?
C13 C14 H14C 109.5 . . ?
H14A C14 H14C 109.5 . . ?
H14B C14 H14C 109.5 . . ?
C10 C15 H15A 109.5 . . ?
C10 C15 H15B 109.5 . . ?
H15A C15 H15B 109.5 . . ?
C10 C15 H15C 109.5 . . ?
H15A C15 H15C 109.5 . . ?
H15B C15 H15C 109.5 . . ?
C17 C16 C11 128.3(3) . . ?
C17 C16 H16 115.8 . . ?
C11 C16 H16 115.8 . . ?
C16 C17 C18 125.3(3) . . ?
C16 C17 H17 117.3 . . ?
C18 C17 H17 117.3 . . ?
C22 C18 C19 116.2(3) . . ?
C22 C18 C17 121.1(3) . . ?
C19 C18 C17 122.6(3) . . ?
C20 C19 C18 120.0(3) . . ?
C20 C19 H19 120.0 . . ?
C18 C19 H19 120.0 . . ?
N4 C20 C19 123.4(3) . . ?
N4 C20 H20 118.3 . . ?
C19 C20 H20 118.3 . . ?
N4 C21 C22 123.4(3) . . ?
N4 C21 H21 118.3 . . ?
C22 C21 H21 118.3 . . ?
C18 C22 C21 120.3(3) . . ?
C18 C22 H22 119.8 . . ?
C21 C22 H22 119.8 . . ?
N2 C23 C24 123.7(3) . . ?
N2 C23 H23 118.1 . . ?
C24 C23 H23 118.1 . . ?
C23 C24 C25 119.5(3) . . ?
C23 C24 H24 120.2 . . ?
C25 C24 H24 120.2 . . ?
C26 C25 C24 116.5(2) . . ?
C26 C25 C28 119.4(3) . . ?
C24 C25 C28 124.1(3) . . ?
C27 C26 C25 120.2(3) . . ?
C27 C26 H26 119.9 . . ?
C25 C26 H26 119.9 . . ?
N2 C27 C26 122.9(3) . . ?
N2 C27 H27 118.6 . . ?
C26 C27 H27 118.6 . . ?
C29 C28 C25 126.8(3) . . ?
C29 C28 H28 116.6 . . ?
C25 C28 H28 116.6 . . ?
C28 C29 C30 125.1(3) . . ?
C28 C29 H29 117.5 . . ?
C30 C29 H29 117.5 . . ?
C35 C30 C31 118.6(3) . . ?
C35 C30 C29 119.2(3) . . ?
C31 C30 C29 122.2(3) . . ?
C32 C31 C30 118.8(3) . . ?
C32 C31 C37 119.4(3) . . ?
C30 C31 C37 121.8(3) . . ?
C31 C32 C33 122.9(3) . . ?
C31 C32 H32 118.5 . . ?
C33 C32 H32 118.5 . . ?
C32 C33 C34 118.8(3) . . ?
C32 C33 C38 121.8(3) . . ?
C34 C33 C38 119.4(3) . . ?
C35 C34 C33 118.0(3) . . ?
C35 C34 C36 118.4(3) . . ?
C33 C34 C36 123.6(3) . . ?
C30 C35 C34 122.8(3) . . ?
C30 C35 H35 118.6 . . ?
C34 C35 H35 118.6 . . ?
C34 C36 H36A 109.5 . . ?
C34 C36 H36B 109.5 . . ?
H36A C36 H36B 109.5 . . ?
C34 C36 H36C 109.5 . . ?
H36A C36 H36C 109.5 . . ?
H36B C36 H36C 109.5 . . ?
C31 C37 H37A 109.5 . . ?
C31 C37 H37B 109.5 . . ?
H37A C37 H37B 109.5 . . ?
C31 C37 H37C 109.5 . . ?
H37A C37 H37C 109.5 . . ?
H37B C37 H37C 109.5 . . ?
C39 C38 C33 128.4(3) . . ?
C39 C38 H38 115.8 . . ?
C33 C38 H38 115.8 . . ?
C38 C39 C40 125.1(3) . . ?
C38 C39 H39 117.4 . . ?
C40 C39 H39 117.4 . . ?
C44 C40 C41 116.1(2) . . ?
C44 C40 C39 122.8(3) . . ?
C41 C40 C39 121.0(3) . . ?
C42 C41 C40 119.7(3) . . ?
C42 C41 H41 120.1 . . ?
C40 C41 H41 120.1 . . ?
N1 C42 C41 123.7(3) . . ?
N1 C42 H42 118.2 . . ?
C41 C42 H42 118.2 . . ?
N1 C43 C44 123.3(3) . . ?
N1 C43 H43 118.3 . . ?
C44 C43 H43 118.3 . . ?
C43 C44 C40 120.4(3) . . ?
C43 C44 H44 119.8 . . ?
C40 C44 H44 119.8 . . ?
O10 C45 O11 122.5(3) . . ?
O10 C45 C46 118.7(3) . . ?
O11 C45 C46 118.7(3) . . ?
C51 C46 C47 118.4(3) . . ?
C51 C46 C45 122.1(3) . . ?
C47 C46 C45 119.4(3) . . ?
C48 C47 C46 120.2(3) . . ?
C48 C47 H47 119.9 . . ?
C46 C47 H47 119.9 . . ?
C49 C48 C47 120.1(3) . . ?
C49 C48 H48 120.0 . . ?
C47 C48 H48 120.0 . . ?
O12 C49 C48 124.4(3) . . ?
O12 C49 C50 115.7(3) . . ?
C48 C49 C50 119.8(3) . . ?
C51 C50 C49 120.2(3) . . ?
C51 C50 H50 119.9 . . ?
C49 C50 H50 119.9 . . ?
C50 C51 C46 121.2(3) . . ?
C50 C51 H51 119.4 . . ?
C46 C51 H51 119.4 . . ?
C57 C52 C53 121.5(3) . . ?
C57 C52 O12 123.5(3) . . ?
C53 C52 O12 114.8(3) . . ?
C54 C53 C52 118.8(3) . . ?
C54 C53 H53 120.6 . . ?
C52 C53 H53 120.6 . . ?
C53 C54 C55 121.3(3) . . ?
C53 C54 H54 119.4 . . ?
C55 C54 H54 119.4 . . ?
C56 C55 C54 118.2(3) . . ?
C56 C55 C58 121.3(3) . . ?
C54 C55 C58 120.5(3) . . ?
C55 C56 C57 121.2(3) . . ?
C55 C56 H56 119.4 . . ?
C57 C56 H56 119.4 . . ?
C52 C57 C56 118.8(3) . . ?
C52 C57 H57 120.6 . . ?
C56 C57 H57 120.6 . . ?
O14 C58 O13 125.3(3) 2_666 . ?
O14 C58 C55 117.4(3) 2_666 . ?
O13 C58 C55 117.3(3) . . ?
O16 C59 O15 121.2(3) . . ?
O16 C59 C60 120.5(3) . . ?
O15 C59 C60 118.3(3) . . ?
C61 C60 C65 117.2(3) . . ?
C61 C60 C59 122.4(3) . . ?
C65 C60 C59 120.3(3) . . ?
C60 C61 C62 121.2(4) . . ?
C60 C61 H61 119.4 . . ?
C62 C61 H61 119.4 . . ?
C63 C62 C61 119.1(4) . . ?
C63 C62 H62 120.4 . . ?
C61 C62 H62 120.4 . . ?
C64 C63 C62 121.4(4) . . ?
C64 C63 O17 118.5(4) . . ?
C62 C63 O17 120.0(5) . . ?
C63 C64 C65 119.1(4) . . ?
C63 C64 H64 120.4 . . ?
C65 C64 H64 120.4 . . ?
C64 C65 C60 121.8(4) . . ?
C64 C65 H65 119.1 . . ?
C60 C65 H65 119.1 . . ?
C67 C66 C71 121.3(4) . . ?
C67 C66 O17 122.9(4) . . ?
C71 C66 O17 115.8(4) . . ?
C66 C67 C68 119.5(4) . . ?
C66 C67 H67 120.2 . . ?
C68 C67 H67 120.2 . . ?
C67 C68 C69 120.6(4) . . ?
C67 C68 H68 119.7 . . ?
C69 C68 H68 119.7 . . ?
C70 C69 C68 118.5(4) . . ?
C70 C69 C72 119.5(4) . . ?
C68 C69 C72 122.0(4) . . ?
C69 C70 C71 121.3(4) . . ?
C69 C70 H70 119.3 . . ?
C71 C70 H70 119.3 . . ?
C66 C71 C70 118.7(4) . . ?
C66 C71 H71 120.6 . . ?
C70 C71 H71 120.6 . . ?
O19 C72 O18 123.1(4) . . ?
O19 C72 C69 124.4(4) . . ?
O18 C72 C69 112.5(4) . . ?
O9 C73 O8 122.4(3) . . ?
O9 C73 C74 118.9(3) . . ?
O8 C73 C74 118.7(3) . . ?
C79 C74 C75 118.3(3) . . ?
C79 C74 C73 122.0(3) . . ?
C75 C74 C73 119.6(3) . . ?
C76 C75 C74 121.8(3) . . ?
C76 C75 H75 119.1 . . ?
C74 C75 H75 119.1 . . ?
C77 C76 C75 118.3(3) . . ?
C77 C76 H76 120.9 . . ?
C75 C76 H76 120.9 . . ?
C78 C77 C76 121.7(3) . . ?
C78 C77 O7 117.2(3) . . ?
C76 C77 O7 121.0(3) . . ?
C77 C78 C79 119.3(3) . . ?
C77 C78 H78 120.3 . . ?
C79 C78 H78 120.3 . . ?
C74 C79 C78 120.5(3) . . ?
C74 C79 H79 119.7 . . ?
C78 C79 H79 119.7 . . ?
C81 C80 C85 120.5(3) . . ?
C81 C80 O7 123.7(3) . . ?
C85 C80 O7 115.7(3) . . ?
C80 C81 C82 119.8(3) . . ?
C80 C81 H81 120.1 . . ?
C82 C81 H81 120.1 . . ?
C81 C82 C83 120.7(3) . . ?
C81 C82 H82 119.6 . . ?
C83 C82 H82 119.6 . . ?
C84 C83 C82 119.0(3) . . ?
C84 C83 C86 118.5(4) . . ?
C82 C83 C86 122.5(4) . . ?
C83 C84 C85 120.3(4) . . ?
C83 C84 H84 119.9 . . ?
C85 C84 H84 119.9 . . ?
C80 C85 C84 119.7(4) . . ?
C80 C85 H85 120.1 . . ?
C84 C85 H85 120.1 . . ?
O5 C86 O6 124.6(4) . . ?
O5 C86 C83 124.5(4) . . ?
O6 C86 C83 110.9(4) . . ?
N4 Cd1 O11 93.50(9) 1_564 2_465 ?
N4 Cd1 N3 173.60(9) 1_564 . ?
O11 Cd1 N3 84.43(9) 2_465 . ?
N4 Cd1 O10 89.05(8) 1_564 . ?
O11 Cd1 O10 128.96(7) 2_465 . ?
N3 Cd1 O10 87.57(8) . . ?
N4 Cd1 O9 93.08(9) 1_564 . ?
O11 Cd1 O9 143.87(8) 2_465 . ?
N3 Cd1 O9 92.14(9) . . ?
O10 Cd1 O9 86.62(8) . . ?
N4 Cd1 O8 88.02(8) 1_564 . ?
O11 Cd1 O8 90.83(7) 2_465 . ?
N3 Cd1 O8 98.06(8) . . ?
O10 Cd1 O8 140.21(7) . . ?
O9 Cd1 O8 53.97(7) . . ?
O14 Cd2 O13 122.96(8) . . ?
O14 Cd2 N2 100.01(9) . . ?
O13 Cd2 N2 87.45(8) . . ?
O14 Cd2 N1 88.92(9) . 1_546 ?
O13 Cd2 N1 81.21(8) . 1_546 ?
N2 Cd2 N1 168.22(8) . 1_546 ?
O14 Cd2 O15 79.96(8) . . ?
O13 Cd2 O15 156.06(8) . . ?
N2 Cd2 O15 95.65(9) . . ?
N1 Cd2 O15 93.45(9) 1_546 . ?
O14 Cd2 O16 133.41(8) . . ?
O13 Cd2 O16 103.06(8) . . ?
N2 Cd2 O16 87.96(9) . . ?
N1 Cd2 O16 91.46(9) 1_546 . ?
O15 Cd2 O16 53.51(7) . . ?
C43 N1 C42 116.8(2) . . ?
C43 N1 Cd2 119.84(19) . 1_564 ?
C42 N1 Cd2 123.31(19) . 1_564 ?
C27 N2 C23 117.2(2) . . ?
C27 N2 Cd2 120.67(19) . . ?
C23 N2 Cd2 122.16(18) . . ?
C1 N3 C5 116.5(2) . . ?
C1 N3 Cd1 125.67(19) . . ?
C5 N3 Cd1 117.75(18) . . ?
C21 N4 C20 116.6(2) . . ?
C21 N4 Cd1 121.4(2) . 1_546 ?
C20 N4 Cd1 121.65(19) . 1_546 ?
H1A O1 H1B 109(5) . . ?
H2A O2 H2B 109.2 . . ?
H3A O3 H3B 108.6 . . ?
H4A O4 H4B 104.5 . . ?
C86 O6 H6A 109.5 . . ?
C80 O7 C77 118.8(3) . . ?
C73 O8 Cd1 87.48(18) . . ?
C73 O9 Cd1 96.08(19) . . ?
C45 O10 Cd1 101.72(17) . . ?
C45 O11 Cd1 169.0(2) . 2_465 ?
C49 O12 C52 122.5(3) . . ?
C58 O13 Cd2 140.36(18) . . ?
C58 O14 Cd2 123.63(19) 2_666 . ?
C59 O15 Cd2 94.1(2) . . ?
C59 O16 Cd2 91.25(19) . . ?
C66 O17 C63 119.8(3) . . ?
C72 O18 H18 109.5 . . ?

loop_
_geom_bond_atom_site_label_1
_geom_bond_atom_site_label_2
_geom_bond_distance
_geom_bond_site_symmetry_2
_geom_bond_publ_flag
C1 N3 1.334(3) . ?
C1 C2 1.373(4) . ?
C1 H1 0.9300 . ?
C2 C3 1.397(4) . ?
C2 H2 0.9300 . ?
C3 C4 1.395(4) . ?
C3 C6 1.461(4) . ?
C4 C5 1.378(4) . ?
C4 H4 0.9300 . ?
C5 N3 1.349(4) . ?
C5 H5 0.9300 . ?
C6 C7 1.332(4) . ?
C6 H6 0.9300 . ?
C7 C8 1.476(4) . ?
C7 H7 0.9300 . ?
C8 C9 1.382(4) . ?
C8 C13 1.409(4) . ?
C9 C10 1.393(4) . ?
C9 H9 0.9300 . ?
C10 C11 1.410(5) . ?
C10 C15 1.512(5) . ?
C11 C12 1.379(4) . ?
C11 C16 1.466(4) . ?
C12 C13 1.388(4) . ?
C12 H12 0.9300 . ?
C13 C14 1.518(5) . ?
C14 H14A 0.9600 . ?
C14 H14B 0.9600 . ?
C14 H14C 0.9600 . ?
C15 H15A 0.9600 . ?
C15 H15B 0.9600 . ?
C15 H15C 0.9600 . ?
C16 C17 1.317(4) . ?
C16 H16 0.9300 . ?
C17 C18 1.459(4) . ?
C17 H17 0.9300 . ?
C18 C22 1.382(4) . ?
C18 C19 1.401(4) . ?
C19 C20 1.376(4) . ?
C19 H19 0.9300 . ?
C20 N4 1.343(4) . ?
C20 H20 0.9300 . ?
C21 N4 1.335(4) . ?
C21 C22 1.383(4) . ?
C21 H21 0.9300 . ?
C22 H22 0.9300 . ?
C23 N2 1.342(3) . ?
C23 C24 1.372(4) . ?
C23 H23 0.9300 . ?
C24 C25 1.395(4) . ?
C24 H24 0.9300 . ?
C25 C26 1.395(4) . ?
C25 C28 1.469(4) . ?
C26 C27 1.380(4) . ?
C26 H26 0.9300 . ?
C27 N2 1.333(4) . ?
C27 H27 0.9300 . ?
C28 C29 1.322(4) . ?
C28 H28 0.9300 . ?
C29 C30 1.474(4) . ?
C29 H29 0.9300 . ?
C30 C35 1.400(4) . ?
C30 C31 1.403(4) . ?
C31 C32 1.389(4) . ?
C31 C37 1.513(4) . ?
C32 C33 1.394(4) . ?
C32 H32 0.9300 . ?
C33 C34 1.412(4) . ?
C33 C38 1.464(4) . ?
C34 C35 1.400(4) . ?
C34 C36 1.506(4) . ?
C35 H35 0.9300 . ?
C36 H36A 0.9600 . ?
C36 H36B 0.9600 . ?
C36 H36C 0.9600 . ?
C37 H37A 0.9600 . ?
C37 H37B 0.9600 . ?
C37 H37C 0.9600 . ?
C38 C39 1.314(4) . ?
C38 H38 0.9300 . ?
C39 C40 1.468(4) . ?
C39 H39 0.9300 . ?
C40 C44 1.390(4) . ?
C40 C41 1.393(4) . ?
C41 C42 1.381(4) . ?
C41 H41 0.9300 . ?
C42 N1 1.334(4) . ?
C42 H42 0.9300 . ?
C43 N1 1.332(4) . ?
C43 C44 1.377(4) . ?
C43 H43 0.9300 . ?
C44 H44 0.9300 . ?
C45 O10 1.251(3) . ?
C45 O11 1.261(3) . ?
C45 C46 1.498(4) . ?
C46 C51 1.382(4) . ?
C46 C47 1.405(4) . ?
C47 C48 1.385(4) . ?
C47 H47 0.9300 . ?
C48 C49 1.377(4) . ?
C48 H48 0.9300 . ?
C49 O12 1.376(4) . ?
C49 C50 1.389(4) . ?
C50 C51 1.367(4) . ?
C50 H50 0.9300 . ?
C51 H51 0.9300 . ?
C52 C57 1.366(4) . ?
C52 C53 1.378(4) . ?
C52 O12 1.392(3) . ?
C53 C54 1.375(4) . ?
C53 H53 0.9300 . ?
C54 C55 1.390(4) . ?
C54 H54 0.9300 . ?
C55 C56 1.382(4) . ?
C55 C58 1.500(4) . ?
C56 C57 1.386(4) . ?
C56 H56 0.9300 . ?
C57 H57 0.9300 . ?
C58 O14 1.252(3) 2_666 ?
C58 O13 1.264(3) . ?
C59 O16 1.244(4) . ?
C59 O15 1.257(4) . ?
C59 C60 1.496(4) . ?
C60 C61 1.379(5) . ?
C60 C65 1.393(5) . ?
C61 C62 1.396(5) . ?
C61 H61 0.9300 . ?
C62 C63 1.370(6) . ?
C62 H62 0.9300 . ?
C63 C64 1.352(6) . ?
C63 O17 1.403(5) . ?
C64 C65 1.385(5) . ?
C64 H64 0.9300 . ?
C65 H65 0.9300 . ?
C66 C67 1.362(6) . ?
C66 C71 1.376(5) . ?
C66 O17 1.385(5) . ?
C67 C68 1.384(5) . ?
C67 H67 0.9300 . ?
C68 C69 1.390(5) . ?
C68 H68 0.9300 . ?
C69 C70 1.374(5) . ?
C69 C72 1.478(5) . ?
C70 C71 1.385(5) . ?
C70 H70 0.9300 . ?
C71 H71 0.9300 . ?
C72 O19 1.205(4) . ?
C72 O18 1.309(5) . ?
C73 O9 1.247(4) . ?
C73 O8 1.271(4) . ?
C73 C74 1.514(4) . ?
C74 C79 1.391(4) . ?
C74 C75 1.392(4) . ?
C75 C76 1.383(4) . ?
C75 H75 0.9300 . ?
C76 C77 1.382(5) . ?
C76 H76 0.9300 . ?
C77 C78 1.373(5) . ?
C77 O7 1.402(4) . ?
C78 C79 1.393(4) . ?
C78 H78 0.9300 . ?
C79 H79 0.9300 . ?
C80 C81 1.369(5) . ?
C80 C85 1.373(5) . ?
C80 O7 1.390(4) . ?
C81 C82 1.381(5) . ?
C81 H81 0.9300 . ?
C82 C83 1.392(5) . ?
C82 H82 0.9300 . ?
C83 C84 1.372(5) . ?
C83 C86 1.505(5) . ?
C84 C85 1.399(5) . ?
C84 H84 0.9300 . ?
C85 H85 0.9300 . ?
C86 O5 1.200(5) . ?
C86 O6 1.317(5) . ?
Cd1 N4 2.306(2) 1_564 ?
Cd1 O11 2.308(2) 2_465 ?
Cd1 N3 2.319(2) . ?
Cd1 O10 2.334(2) . ?
Cd1 O9 2.340(2) . ?
Cd1 O8 2.513(2) . ?
Cd2 O14 2.243(2) . ?
Cd2 O13 2.275(2) . ?
Cd2 N2 2.320(2) . ?
Cd2 N1 2.322(2) 1_546 ?
Cd2 O15 2.385(2) . ?
Cd2 O16 2.452(2) . ?
O1 H1A 0.84(5) . ?
O1 H1B 0.846(10) . ?
O2 H2A 0.8499 . ?
O2 H2B 0.8500 . ?
O3 H3A 0.8502 . ?
O3 H3B 0.8500 . ?
O4 H4A 0.8500 . ?
O4 H4B 0.8502 . ?
O6 H6A 0.8200 . ?
O18 H18 0.8200 . ?

loop_
_geom_torsion_atom_site_label_1
_geom_torsion_atom_site_label_2
_geom_torsion_atom_site_label_3
_geom_torsion_atom_site_label_4
_geom_torsion
_geom_torsion_site_symmetry_1
_geom_torsion_site_symmetry_2
_geom_torsion_site_symmetry_3
_geom_torsion_site_symmetry_4
_geom_torsion_publ_flag
N3 C1 C2 C3 -0.7(5) . . . . ?
C1 C2 C3 C4 0.5(5) . . . . ?
C1 C2 C3 C6 177.7(3) . . . . ?
C2 C3 C4 C5 0.2(5) . . . . ?
C6 C3 C4 C5 -176.8(3) . . . . ?
C3 C4 C5 N3 -0.9(5) . . . . ?
C4 C3 C6 C7 -2.2(5) . . . . ?
C2 C3 C6 C7 -179.1(3) . . . . ?
C3 C6 C7 C8 176.1(3) . . . . ?
C6 C7 C8 C9 -24.8(5) . . . . ?
C6 C7 C8 C13 156.6(3) . . . . ?
C13 C8 C9 C10 -0.4(5) . . . . ?
C7 C8 C9 C10 -179.1(3) . . . . ?
C8 C9 C10 C11 0.5(5) . . . . ?
C8 C9 C10 C15 179.3(4) . . . . ?
C9 C10 C11 C12 -0.6(5) . . . . ?
C15 C10 C11 C12 -179.4(4) . . . . ?
C9 C10 C11 C16 -179.6(3) . . . . ?
C15 C10 C11 C16 1.7(6) . . . . ?
C10 C11 C12 C13 0.8(6) . . . . ?
C16 C11 C12 C13 179.7(3) . . . . ?
C11 C12 C13 C8 -0.7(6) . . . . ?
C11 C12 C13 C14 179.2(4) . . . . ?
C9 C8 C13 C12 0.5(5) . . . . ?
C7 C8 C13 C12 179.2(3) . . . . ?
C9 C8 C13 C14 -179.4(4) . . . . ?
C7 C8 C13 C14 -0.7(5) . . . . ?
C12 C11 C16 C17 16.3(6) . . . . ?
C10 C11 C16 C17 -164.8(4) . . . . ?
C11 C16 C17 C18 -175.6(3) . . . . ?
C16 C17 C18 C22 -177.4(3) . . . . ?
C16 C17 C18 C19 4.6(5) . . . . ?
C22 C18 C19 C20 0.3(5) . . . . ?
C17 C18 C19 C20 178.4(3) . . . . ?
C18 C19 C20 N4 0.6(5) . . . . ?
C19 C18 C22 C21 -0.9(5) . . . . ?
C17 C18 C22 C21 -179.0(3) . . . . ?
N4 C21 C22 C18 0.7(5) . . . . ?
N2 C23 C24 C25 0.3(4) . . . . ?
C23 C24 C25 C26 0.9(4) . . . . ?
C23 C24 C25 C28 -178.5(3) . . . . ?
C24 C25 C26 C27 -1.2(5) . . . . ?
C28 C25 C26 C27 178.1(3) . . . . ?
C25 C26 C27 N2 0.4(5) . . . . ?
C26 C25 C28 C29 -177.3(3) . . . . ?
C24 C25 C28 C29 2.0(5) . . . . ?
C25 C28 C29 C30 -179.0(3) . . . . ?
C28 C29 C30 C35 22.8(5) . . . . ?
C28 C29 C30 C31 -158.4(3) . . . . ?
C35 C30 C31 C32 -1.9(5) . . . . ?
C29 C30 C31 C32 179.3(3) . . . . ?
C35 C30 C31 C37 179.3(3) . . . . ?
C29 C30 C31 C37 0.5(5) . . . . ?
C30 C31 C32 C33 2.2(5) . . . . ?
C37 C31 C32 C33 -179.0(3) . . . . ?
C31 C32 C33 C34 -1.2(5) . . . . ?
C31 C32 C33 C38 178.8(3) . . . . ?
C32 C33 C34 C35 -0.1(5) . . . . ?
C38 C33 C34 C35 179.9(3) . . . . ?
C32 C33 C34 C36 179.9(3) . . . . ?
C38 C33 C34 C36 -0.1(5) . . . . ?
C31 C30 C35 C34 0.7(5) . . . . ?
C29 C30 C35 C34 179.6(3) . . . . ?
C33 C34 C35 C30 0.3(5) . . . . ?
C36 C34 C35 C30 -179.7(3) . . . . ?
C32 C33 C38 C39 -18.4(6) . . . . ?
C34 C33 C38 C39 161.6(4) . . . . ?
C33 C38 C39 C40 179.3(3) . . . . ?
C38 C39 C40 C44 -8.7(5) . . . . ?
C38 C39 C40 C41 170.4(3) . . . . ?
C44 C40 C41 C42 1.1(5) . . . . ?
C39 C40 C41 C42 -178.1(3) . . . . ?
C40 C41 C42 N1 0.2(6) . . . . ?
N1 C43 C44 C40 0.0(5) . . . . ?
C41 C40 C44 C43 -1.2(5) . . . . ?
C39 C40 C44 C43 178.0(3) . . . . ?
O10 C45 C46 C51 -161.5(3) . . . . ?
O11 C45 C46 C51 20.4(4) . . . . ?
O10 C45 C46 C47 20.9(4) . . . . ?
O11 C45 C46 C47 -157.2(3) . . . . ?
C51 C46 C47 C48 -2.4(5) . . . . ?
C45 C46 C47 C48 175.3(3) . . . . ?
C46 C47 C48 C49 2.2(5) . . . . ?
C47 C48 C49 O12 -174.4(3) . . . . ?
C47 C48 C49 C50 0.6(5) . . . . ?
O12 C49 C50 C51 172.2(3) . . . . ?
C48 C49 C50 C51 -3.2(5) . . . . ?
C49 C50 C51 C46 3.0(5) . . . . ?
C47 C46 C51 C50 -0.2(5) . . . . ?
C45 C46 C51 C50 -177.9(3) . . . . ?
C57 C52 C53 C54 -3.7(5) . . . . ?
O12 C52 C53 C54 171.9(3) . . . . ?
C52 C53 C54 C55 2.5(5) . . . . ?
C53 C54 C55 C56 0.2(5) . . . . ?
C53 C54 C55 C58 -177.1(3) . . . . ?
C54 C55 C56 C57 -1.9(5) . . . . ?
C58 C55 C56 C57 175.4(3) . . . . ?
C53 C52 C57 C56 2.2(5) . . . . ?
O12 C52 C57 C56 -173.1(3) . . . . ?
C55 C56 C57 C52 0.7(5) . . . . ?
C56 C55 C58 O14 16.6(4) . . . 2_666 ?
C54 C55 C58 O14 -166.1(3) . . . 2_666 ?
C56 C55 C58 O13 -162.1(3) . . . . ?
C54 C55 C58 O13 15.2(4) . . . . ?
O16 C59 C60 C61 17.1(5) . . . . ?
O15 C59 C60 C61 -163.0(3) . . . . ?
O16 C59 C60 C65 -163.9(3) . . . . ?
O15 C59 C60 C65 16.0(5) . . . . ?
C65 C60 C61 C62 -3.8(6) . . . . ?
C59 C60 C61 C62 175.2(4) . . . . ?
C60 C61 C62 C63 0.7(7) . . . . ?
C61 C62 C63 C64 3.0(7) . . . . ?
C61 C62 C63 O17 -171.8(4) . . . . ?
C62 C63 C64 C65 -3.4(7) . . . . ?
O17 C63 C64 C65 171.6(4) . . . . ?
C63 C64 C65 C60 0.0(6) . . . . ?
C61 C60 C65 C64 3.5(5) . . . . ?
C59 C60 C65 C64 -175.6(3) . . . . ?
C71 C66 C67 C68 -1.6(7) . . . . ?
O17 C66 C67 C68 -178.2(4) . . . . ?
C66 C67 C68 C69 -0.1(7) . . . . ?
C67 C68 C69 C70 1.8(6) . . . . ?
C67 C68 C69 C72 -177.3(4) . . . . ?
C68 C69 C70 C71 -2.0(6) . . . . ?
C72 C69 C70 C71 177.1(4) . . . . ?
C67 C66 C71 C70 1.4(7) . . . . ?
O17 C66 C71 C70 178.2(4) . . . . ?
C69 C70 C71 C66 0.5(7) . . . . ?
C70 C69 C72 O19 -7.0(6) . . . . ?
C68 C69 C72 O19 172.1(4) . . . . ?
C70 C69 C72 O18 173.7(4) . . . . ?
C68 C69 C72 O18 -7.2(5) . . . . ?
O9 C73 C74 C79 -169.5(3) . . . . ?
O8 C73 C74 C79 10.6(4) . . . . ?
O9 C73 C74 C75 7.5(4) . . . . ?
O8 C73 C74 C75 -172.5(3) . . . . ?
C79 C74 C75 C76 -1.9(5) . . . . ?
C73 C74 C75 C76 -178.9(3) . . . . ?
C74 C75 C76 C77 0.8(5) . . . . ?
C75 C76 C77 C78 0.9(6) . . . . ?
C75 C76 C77 O7 176.7(3) . . . . ?
C76 C77 C78 C79 -1.3(6) . . . . ?
O7 C77 C78 C79 -177.4(3) . . . . ?
C75 C74 C79 C78 1.4(5) . . . . ?
C73 C74 C79 C78 178.3(3) . . . . ?
C77 C78 C79 C74 0.2(6) . . . . ?
C85 C80 C81 C82 1.4(6) . . . . ?
O7 C80 C81 C82 177.6(3) . . . . ?
C80 C81 C82 C83 -0.3(6) . . . . ?
C81 C82 C83 C84 -0.2(6) . . . . ?
C81 C82 C83 C86 178.0(3) . . . . ?
C82 C83 C84 C85 -0.4(6) . . . . ?
C86 C83 C84 C85 -178.7(4) . . . . ?
C81 C80 C85 C84 -2.0(6) . . . . ?
O7 C80 C85 C84 -178.5(3) . . . . ?
C83 C84 C85 C80 1.5(6) . . . . ?
C84 C83 C86 O5 4.7(6) . . . . ?
C82 C83 C86 O5 -173.5(4) . . . . ?
C84 C83 C86 O6 -175.6(4) . . . . ?
C82 C83 C86 O6 6.2(5) . . . . ?
C44 C43 N1 C42 1.3(5) . . . . ?
C44 C43 N1 Cd2 -175.4(2) . . . 1_564 ?
C41 C42 N1 C43 -1.4(5) . . . . ?
C41 C42 N1 Cd2 175.2(3) . . . 1_564 ?
C26 C27 N2 C23 0.7(5) . . . . ?
C26 C27 N2 Cd2 -177.6(3) . . . . ?
C24 C23 N2 C27 -1.1(4) . . . . ?
C24 C23 N2 Cd2 177.2(2) . . . . ?
C2 C1 N3 C5 0.1(5) . . . . ?
C2 C1 N3 Cd1 177.7(2) . . . . ?
C4 C5 N3 C1 0.7(5) . . . . ?
C4 C5 N3 Cd1 -177.1(2) . . . . ?
C22 C21 N4 C20 0.2(5) . . . . ?
C22 C21 N4 Cd1 -173.4(2) . . . 1_546 ?
C19 C20 N4 C21 -0.9(5) . . . . ?
C19 C20 N4 Cd1 172.7(3) . . . 1_546 ?
C81 C80 O7 C77 30.0(5) . . . . ?
C85 C80 O7 C77 -153.6(4) . . . . ?
C78 C77 O7 C80 -134.7(4) . . . . ?
C76 C77 O7 C80 49.3(5) . . . . ?
O9 C73 O8 Cd1 1.6(3) . . . . ?
C74 C73 O8 Cd1 -178.5(2) . . . . ?
O8 C73 O9 Cd1 -1.7(3) . . . . ?
C74 C73 O9 Cd1 178.4(2) . . . . ?
O11 C45 O10 Cd1 10.5(3) . . . . ?
C46 C45 O10 Cd1 -167.6(2) . . . . ?
O10 C45 O11 Cd1 -131.2(10) . . . 2_465 ?
C46 C45 O11 Cd1 46.8(12) . . . 2_465 ?
C48 C49 O12 C52 -30.3(5) . . . . ?
C50 C49 O12 C52 154.5(3) . . . . ?
C57 C52 O12 C49 -39.8(5) . . . . ?
C53 C52 O12 C49 144.7(3) . . . . ?
O14 C58 O13 Cd2 -60.0(5) 2_666 . . . ?
C55 C58 O13 Cd2 118.6(3) . . . . ?
O16 C59 O15 Cd2 -1.0(3) . . . . ?
C60 C59 O15 Cd2 179.1(2) . . . . ?
O15 C59 O16 Cd2 1.0(3) . . . . ?
C60 C59 O16 Cd2 -179.2(2) . . . . ?
C67 C66 O17 C63 -27.7(7) . . . . ?
C71 C66 O17 C63 155.6(5) . . . . ?
C64 C63 O17 C66 115.4(5) . . . . ?
C62 C63 O17 C66 -69.5(7) . . . . ?
